data_9001866
loop_
_publ_author_name
'Cruciani, G.'
'Artioli, G.'
'Gualtieri, A.'
'Stahl, K.'
'Hanson, J. C.'

_publ_section_title
;
 Dehydration dynamics of stilbite using synchrotron X-ray powder diffraction
 Sample: at T = 521 K
;
_journal_name_full 'American Mineralogist'
_journal_page_first 729
_journal_page_last 739
_journal_volume 82
_journal_year 1997
_chemical_formula_sum 'Al3.12 Ca0.4 H1.96 Na0.235 O19.3 Si9.88'
_chemical_name_mineral Stilbite-Ca
_space_group_IT_number 63
_symmetry_space_group_name_Hall '-A 2a 2a'
_symmetry_space_group_name_H-M 'A m m a'
_cell_angle_alpha 90
_cell_angle_beta 90
_cell_angle_gamma 90
_cell_length_a 13.5849
_cell_length_b 17.6213
_cell_length_c 17.1148
_cell_volume 4097.002
_cell_formula_units_Z 8
_database_code_amcsd 0001922
_diffrn_ambient_temperature 521
_exptl_crystal_density_diffrn 2.250
_cod_original_formula_sum '(Si9.88 Al3.12) Na.235 Ca.4 O19.3 H1.96'
_cod_database_code 9001866

loop_
_space_group_symop_operation_xyz
x,y,z
x,1/2+y,1/2+z
1/2+x,y,-z
1/2+x,1/2+y,1/2-z
1/2-x,-y,z
1/2-x,1/2-y,1/2+z
x,-y,z
x,1/2-y,1/2+z
-x,y,-z
-x,1/2+y,1/2-z
1/2-x,y,z
1/2-x,1/2+y,1/2+z
1/2+x,-y,-z
1/2+x,1/2-y,1/2-z
-x,-y,-z
-x,1/2-y,1/2-z

loop_
_atom_site_label
_atom_site_fract_x
_atom_site_fract_y
_atom_site_fract_z
_atom_site_occupancy
_atom_site_U_iso_or_equiv
_atom_site_type_symbol
_atom_site_attached_hydrogens
Si1 0.14210 0.33810 0.13290 0.76000 0.03600 Si 0
Al1 0.14210 0.33810 0.13290 0.24000 0.03600 Al 0
Si1d 0.14120 0.41240 0.11060 0.76000 0.03600 Si 0
Al1d 0.14120 0.41240 0.11060 0.24000 0.03600 Al 0
Si1p 0.13940 0.27560 0.37610 0.76000 0.03600 Si 0
Al1p 0.13940 0.27560 0.37610 0.24000 0.03600 Al 0
Si1pd 0.15050 0.32440 0.43640 0.76000 0.03600 Si 0
Al1pd 0.15050 0.32440 0.43640 0.24000 0.03600 Al 0
Si3 0.05400 0.41250 0.28660 0.76000 0.03600 Si 0
Al3 0.05400 0.41250 0.28660 0.24000 0.03600 Al 0
Si4 0.13700 0.17560 0.22340 0.76000 0.03600 Si 0
Al4 0.13700 0.17560 0.22340 0.24000 0.03600 Al 0
Si5 0.00000 0.30440 0.00000 0.76000 0.03600 Si 0
Al5 0.00000 0.30440 0.00000 0.24000 0.03600 Al 0
Na1 0.25000 0.24680 0.04940 0.11000 0.07800 Na 0
Ca1 0.25000 0.24680 0.04940 0.18000 0.07800 Ca 0
Na2 0.19100 0.00000 0.23000 0.04000 0.07800 Na 0
Ca2 0.19100 0.00000 0.23000 0.08000 0.07800 Ca 0
Na4 0.25000 0.50000 0.19170 0.13000 0.07800 Na 0
Ca4 0.25000 0.50000 0.19170 0.22000 0.07800 Ca 0
Na5 0.25000 0.50000 0.47900 0.04000 0.07800 Na 0
Ca5 0.25000 0.50000 0.47900 0.06000 0.07800 Ca 0
O1 0.06930 0.35680 0.05860 1.00000 0.05200 O 0
O1p 0.07770 0.25140 0.45420 1.00000 0.05200 O 0
O3 0.13390 0.24730 0.15950 1.00000 0.05200 O 0
O3d -0.10700 0.00000 0.41200 0.57000 0.05200 O 0
O3p 0.12660 0.20810 0.31230 1.00000 0.05200 O 0
O4 0.09960 0.39710 0.19920 1.00000 0.05200 O 0
O4p 0.10210 0.36350 0.35770 1.00000 0.05200 O 0
O7 0.25000 0.36980 0.10070 1.00000 0.05200 O 0
O7p 0.25000 0.27490 0.41500 1.00000 0.05200 O 0
O8 0.06680 0.09960 0.21820 1.00000 0.05200 O 0
O9 0.08560 0.50000 0.31010 1.00000 0.05200 O 0
O10 0.25000 0.13890 0.22340 1.00000 0.05200 O 0
Wat1 0.18700 0.00000 0.39000 0.34000 0.09000 O 2
Wat2 0.18600 0.00000 0.52900 0.13000 0.09000 O 2
Wat3 0.05300 0.00000 0.02900 0.26000 0.09000 O 2

loop_
_cod_changelog_entry_id
_cod_changelog_entry_author
_cod_changelog_entry_date
_cod_changelog_entry_text
1
;cod-tools version 3.8.0
Id: cif_guess_AMCSD_atom_types 9581 2023-05-17 12:35:41Z saulius
;
2023-05-23T09:16:17+03:00
;Derived atom types and hydrogen counts
from atom names that follow the AMCSD naming convention
(Wat == water, O-H == hydroxyl).
;

loop_
_cod_related_entry_id
_cod_related_entry_database
_cod_related_entry_code
1 AMCSD 0001922
